data_4085360
loop_
_publ_author_name
'Romanov, Alexander S.'
'Bochmann, Manfred'

_publ_section_title
;
 Gold(I) and Gold(III) Complexes of Cyclic (Alkyl)(amino)carbenes.
;
_journal_issue 11
_journal_name_full Organometallics
_journal_page_first 2439
_journal_page_last 2454
_journal_paper_doi 10.1021/om501211p
_journal_volume 34
_journal_year 2015
_chemical_formula_moiety 'C29 H39 Au F6 N2 O4 S2'
_chemical_formula_sum 'C29 H39 Au F6 N2 O4 S2'
_chemical_formula_weight 854.71
_chemical_name_systematic
; 
 ? 
;
_space_group_crystal_system triclinic
_space_group_IT_number 2
_space_group_name_Hall '-P 1'
_space_group_name_H-M_alt 'P -1'
_symmetry_space_group_name_Hall '-P 1'
_symmetry_space_group_name_H-M 'P -1'
_atom_sites_solution_hydrogens geom
_atom_sites_solution_primary direct
_atom_sites_solution_secondary difmap
_audit_creation_method SHELXL-97
_cell_angle_alpha 75.259(3)
_cell_angle_beta 83.293(3)
_cell_angle_gamma 85.431(3)
_cell_formula_units_Z 2
_cell_length_a 10.6841(4)
_cell_length_b 11.7943(4)
_cell_length_c 14.4679(6)
_cell_measurement_reflns_used 14759
_cell_measurement_temperature 140(2)
_cell_measurement_theta_max 32.6696
_cell_measurement_theta_min 3.0212
_cell_volume 1748.68(12)
_computing_cell_refinement
;                                                                         
CrysAlisPro, Agilent Technologies,                                        
Version 1.171.36.21 (release 14-08-2012 CrysAlis171 .NET)                 
(compiled Sep 14 2012,17:21:16)                                           
;
_computing_data_collection
;                                                                         
CrysAlisPro, Agilent Technologies,                                        
Version 1.171.36.21 (release 14-08-2012 CrysAlis171 .NET)                 
(compiled Sep 14 2012,17:21:16)                                           
;
_computing_data_reduction
;                                                                         
CrysAlisPro, Agilent Technologies,                                        
Version 1.171.36.21 (release 14-08-2012 CrysAlis171 .NET)                 
(compiled Sep 14 2012,17:21:16)                                           
;
_computing_molecular_graphics 'ORTEP (Johnson, 1976 and Farrugia, 1997)'
_computing_publication_material 'SHELXL-97 (Sheldrick, 2008) and WINGX (Farrugia, 1999)'
_computing_structure_refinement 'SHELXL-97 (Sheldrick, 2008)'
_computing_structure_solution 'SHELXS-97 (Sheldrick, 2008)'
_diffrn_ambient_temperature 140(2)
_diffrn_detector_area_resol_mean 16.0050
_diffrn_measured_fraction_theta_full 0.991
_diffrn_measured_fraction_theta_max 0.991
_diffrn_measurement_device_type 'Oxford Diffraction Xcalibur 3/Sapphire3 CCD'
_diffrn_measurement_method 'Thin slice \w scans'
_diffrn_radiation_monochromator graphite
_diffrn_radiation_source 'Enhance (Mo) X-ray Source'
_diffrn_radiation_type Mo-K\a
_diffrn_radiation_wavelength 0.71073
_diffrn_reflns_av_R_equivalents 0.0290
_diffrn_reflns_av_sigmaI/netI 0.0446
_diffrn_reflns_limit_h_max 13
_diffrn_reflns_limit_h_min -14
_diffrn_reflns_limit_k_max 9
_diffrn_reflns_limit_k_min -15
_diffrn_reflns_limit_l_max 14
_diffrn_reflns_limit_l_min -18
_diffrn_reflns_number 9077
_diffrn_reflns_theta_full 28.00
_diffrn_reflns_theta_max 28.00
_diffrn_reflns_theta_min 3.03
_exptl_absorpt_coefficient_mu 4.392
_exptl_absorpt_correction_T_max 0.3947
_exptl_absorpt_correction_T_min 0.2792
_exptl_absorpt_correction_type multi-scan
_exptl_absorpt_process_details
;                                                             
 CrysAlisPro RED, Oxford Diffraction Ltd., Version 1.171.33.66
 Empirical absorption correction using spherical harmonics,   
  implemented in SCALE3 ABSPACK scaling algorithm.            
;
_exptl_crystal_colour colorless
_exptl_crystal_density_diffrn 1.623
_exptl_crystal_density_meas ?
_exptl_crystal_density_method 'not measured'
_exptl_crystal_description block
_exptl_crystal_F_000 848
_exptl_crystal_size_max 0.39
_exptl_crystal_size_mid 0.33
_exptl_crystal_size_min 0.26
_refine_diff_density_max 1.459
_refine_diff_density_min -1.063
_refine_diff_density_rms 0.118
_refine_ls_extinction_method none
_refine_ls_goodness_of_fit_ref 1.067
_refine_ls_hydrogen_treatment constr
_refine_ls_matrix_type full
_refine_ls_number_parameters 403
_refine_ls_number_reflns 7014
_refine_ls_number_restraints 0
_refine_ls_restrained_S_all 1.067
_refine_ls_R_factor_all 0.0331
_refine_ls_R_factor_gt 0.0298
_refine_ls_shift/su_max 0.001
_refine_ls_shift/su_mean 0.000
_refine_ls_structure_factor_coef Fsqd
_refine_ls_weighting_details 'calc w=1/[\s^2^(Fo^2^)+(0.0370P)^2^+2.2300P] where P=(Fo^2^+2Fc^2^)/3'
_refine_ls_weighting_scheme calc
_refine_ls_wR_factor_gt 0.0775
_refine_ls_wR_factor_ref 0.0794
_reflns_number_gt 6537
_reflns_number_total 7014
_reflns_threshold_expression I>2sigma(I)
_cod_data_source_file om501211p_si_002.cif
_cod_data_source_block 7_AdCAACAuNTf2
_cod_depositor_comments
;
The following automatic conversions were performed:

'_exptl_crystal_density_meas' value 'not measured' was changed to '?'
- the value is perceived as not measured.

Automatic conversion script
Id: cif_fix_values 3008 2015-01-20 13:52:24Z robertas 

 Adding full bibliography for 4085360--4085377.cif.

 Adding full bibliography for 4085360--4085377.cif.
;
_cod_original_cell_volume 1748.68(11)
_cod_database_code 4085360
_platon_squeeze_void_probe_radius 1.20

loop_
_symmetry_equiv_pos_as_xyz
'x, y, z'
'-x, -y, -z'

loop_
_atom_site_label
_atom_site_type_symbol
_atom_site_fract_x
_atom_site_fract_y
_atom_site_fract_z
_atom_site_U_iso_or_equiv
_atom_site_adp_type
_atom_site_occupancy
_atom_site_symmetry_multiplicity
_atom_site_calc_flag
_atom_site_refinement_flags
Au1 Au 0.417157(13) 0.930026(12) 0.285937(13) 0.01743(6) Uani 1 1 d .
S2 S 0.32945(10) 1.18476(9) 0.31864(9) 0.0231(2) Uani 1 1 d .
S1 S 0.57582(10) 1.16372(9) 0.22400(9) 0.0231(2) Uani 1 1 d .
C2 C 0.4831(4) 0.6635(3) 0.2817(3) 0.0173(9) Uani 1 1 d .
N1 N 0.2725(3) 0.7297(3) 0.3019(3) 0.0185(8) Uani 1 1 d .
O4 O 0.2197(3) 1.1180(3) 0.3366(3) 0.0298(8) Uani 1 1 d .
O1 O 0.5986(3) 1.2676(3) 0.2494(3) 0.0339(8) Uani 1 1 d .
C4 C 0.2623(4) 0.6013(3) 0.3032(4) 0.0219(10) Uani 1 1 d .
N2 N 0.4452(3) 1.1063(3) 0.2783(3) 0.0231(9) Uani 1 1 d .
C5 C 0.1609(3) 0.8078(3) 0.3089(4) 0.0198(9) Uani 1 1 d .
O2 O 0.6693(3) 1.0714(3) 0.2269(3) 0.0321(8) Uani 1 1 d .
O3 O 0.3262(3) 1.3054(3) 0.2657(3) 0.0316(8) Uani 1 1 d .
C7 C 0.0010(4) 0.9416(4) 0.2349(4) 0.0261(10) Uani 1 1 d .
H7A H -0.0342 0.9857 0.1803 0.031 Uiso 1 1 calc R
C1 C 0.3882(4) 0.7651(3) 0.2906(3) 0.0169(8) Uani 1 1 d .
C17 C 0.5402(4) 0.6787(4) 0.1760(3) 0.0194(9) Uani 1 1 d .
H17A H 0.4717 0.6901 0.1344 0.023 Uiso 1 1 calc R
C14 C 0.1760(4) 0.8825(4) 0.1244(4) 0.0241(10) Uani 1 1 d .
H14A H 0.2500 0.8274 0.1292 0.029 Uiso 1 1 calc R
C25 C 0.5940(4) 0.6511(4) 0.3446(4) 0.0215(9) Uani 1 1 d .
H25A H 0.5610 0.6447 0.4117 0.026 Uiso 1 1 calc R
F5 F 0.4683(3) 1.2472(3) 0.4345(3) 0.0491(9) Uani 1 1 d .
C22 C 0.6254(4) 0.7841(4) 0.1423(4) 0.0217(9) Uani 1 1 d .
H22A H 0.6592 0.7915 0.0760 0.026 Uiso 1 1 calc R
H22B H 0.5766 0.8559 0.1464 0.026 Uiso 1 1 calc R
C3 C 0.3972(4) 0.5564(3) 0.3194(4) 0.0216(9) Uani 1 1 d .
H3B H 0.4230 0.4965 0.2849 0.026 Uiso 1 1 calc R
H3C H 0.4040 0.5224 0.3873 0.026 Uiso 1 1 calc R
C9 C -0.0035(4) 0.8840(4) 0.4064(4) 0.0255(10) Uani 1 1 d .
H9A H -0.0419 0.8898 0.4662 0.031 Uiso 1 1 calc R
C6 C 0.1118(4) 0.8735(3) 0.2248(4) 0.0214(10) Uani 1 1 d .
F3 F 0.4456(3) 1.2822(4) 0.0835(3) 0.0584(10) Uani 1 1 d .
C24 C 0.6818(4) 0.7535(4) 0.3102(4) 0.0252(10) Uani 1 1 d .
H24A H 0.6355 0.8259 0.3162 0.030 Uiso 1 1 calc R
H24B H 0.7508 0.7406 0.3504 0.030 Uiso 1 1 calc R
F2 F 0.6445(3) 1.2631(3) 0.0462(3) 0.0548(10) Uani 1 1 d .
C29 C 0.3679(5) 1.1890(5) 0.4379(4) 0.0332(12) Uani 1 1 d .
C18 C 0.6215(4) 0.5679(4) 0.1665(4) 0.0274(11) Uani 1 1 d .
H18A H 0.5698 0.5001 0.1848 0.033 Uiso 1 1 calc R
H18B H 0.6568 0.5764 0.1004 0.033 Uiso 1 1 calc R
C8 C -0.0574(4) 0.9448(4) 0.3243(4) 0.0296(12) Uani 1 1 d .
H8A H -0.1335 0.9880 0.3295 0.036 Uiso 1 1 calc R
C21 C 0.7343(4) 0.7650(4) 0.2067(4) 0.0271(11) Uani 1 1 d .
H21A H 0.7881 0.8321 0.1858 0.033 Uiso 1 1 calc R
C27 C 0.2226(4) 0.5921(4) 0.2072(4) 0.0313(12) Uani 1 1 d .
H27A H 0.1382 0.6252 0.2003 0.047 Uiso 1 1 calc R
H27B H 0.2257 0.5110 0.2056 0.047 Uiso 1 1 calc R
H27C H 0.2791 0.6341 0.1556 0.047 Uiso 1 1 calc R
F6 F 0.2714(3) 1.2440(4) 0.4772(3) 0.0579(10) Uani 1 1 d .
C10 C 0.1068(4) 0.8146(4) 0.4009(4) 0.0206(9) Uani 1 1 d .
C23 C 0.6732(4) 0.5380(4) 0.3359(4) 0.0288(11) Uani 1 1 d .
H23A H 0.7407 0.5248 0.3774 0.035 Uiso 1 1 calc R
H23B H 0.6202 0.4713 0.3562 0.035 Uiso 1 1 calc R
F1 F 0.5271(4) 1.1180(3) 0.0644(3) 0.0522(9) Uani 1 1 d .
C15 C 0.2222(5) 1.0072(4) 0.0806(4) 0.0340(12) Uani 1 1 d .
H15A H 0.2745 1.0272 0.1232 0.051 Uiso 1 1 calc R
H15B H 0.1509 1.0623 0.0717 0.051 Uiso 1 1 calc R
H15C H 0.2701 1.0097 0.0198 0.051 Uiso 1 1 calc R
F4 F 0.3856(5) 1.0830(3) 0.4932(3) 0.0661(12) Uani 1 1 d .
C11 C 0.1661(4) 0.7562(4) 0.4926(4) 0.0267(10) Uani 1 1 d .
H11A H 0.2332 0.7000 0.4778 0.032 Uiso 1 1 calc R
C28 C 0.5451(5) 1.2096(5) 0.0967(4) 0.0359(12) Uani 1 1 d .
C13 C 0.2256(5) 0.8487(5) 0.5276(4) 0.0367(12) Uani 1 1 d .
H13A H 0.2906 0.8845 0.4800 0.055 Uiso 1 1 calc R
H13B H 0.2616 0.8124 0.5865 0.055 Uiso 1 1 calc R
H13C H 0.1622 0.9076 0.5384 0.055 Uiso 1 1 calc R
C16 C 0.0911(5) 0.8513(4) 0.0576(4) 0.0326(12) Uani 1 1 d .
H16A H 0.0674 0.7716 0.0826 0.049 Uiso 1 1 calc R
H16B H 0.1358 0.8598 -0.0051 0.049 Uiso 1 1 calc R
H16C H 0.0167 0.9029 0.0533 0.049 Uiso 1 1 calc R
C20 C 0.8126(4) 0.6534(5) 0.1995(4) 0.0345(12) Uani 1 1 d .
H20A H 0.8815 0.6420 0.2396 0.041 Uiso 1 1 calc R
H20B H 0.8481 0.6597 0.1336 0.041 Uiso 1 1 calc R
C19 C 0.7287(4) 0.5498(4) 0.2323(4) 0.0322(12) Uani 1 1 d .
H19A H 0.7789 0.4778 0.2277 0.039 Uiso 1 1 calc R
C26 C 0.1662(4) 0.5407(4) 0.3823(4) 0.0340(13) Uani 1 1 d .
H26A H 0.0849 0.5804 0.3739 0.051 Uiso 1 1 calc R
H26B H 0.1909 0.5426 0.4436 0.051 Uiso 1 1 calc R
H26C H 0.1622 0.4606 0.3796 0.051 Uiso 1 1 calc R
C12 C 0.0718(5) 0.6897(5) 0.5711(5) 0.0443(15) Uani 1 1 d .
H12A H 0.0311 0.6353 0.5467 0.066 Uiso 1 1 calc R
H12B H 0.0096 0.7444 0.5910 0.066 Uiso 1 1 calc R
H12C H 0.1153 0.6477 0.6250 0.066 Uiso 1 1 calc R

loop_
_atom_site_aniso_label
_atom_site_aniso_U_11
_atom_site_aniso_U_22
_atom_site_aniso_U_33
_atom_site_aniso_U_23
_atom_site_aniso_U_13
_atom_site_aniso_U_12
Au1 0.01367(8) 0.01342(8) 0.02661(12) -0.00708(7) -0.00317(6) -0.00054(5)
S2 0.0216(5) 0.0179(5) 0.0326(8) -0.0113(5) -0.0055(4) 0.0024(4)
S1 0.0201(5) 0.0195(5) 0.0309(7) -0.0061(5) -0.0058(4) -0.0041(4)
C2 0.0131(17) 0.0106(17) 0.029(3) -0.0071(17) -0.0038(16) 0.0017(13)
N1 0.0133(15) 0.0107(15) 0.032(2) -0.0074(15) -0.0021(14) -0.0002(12)
O4 0.0220(16) 0.0259(16) 0.043(2) -0.0128(16) -0.0022(14) 0.0003(12)
O1 0.0367(19) 0.0242(16) 0.044(3) -0.0100(16) -0.0059(16) -0.0134(14)
C4 0.020(2) 0.0134(18) 0.034(3) -0.0093(18) -0.0039(18) -0.0011(15)
N2 0.0157(16) 0.0128(16) 0.043(3) -0.0108(16) -0.0030(15) -0.0001(12)
C5 0.0087(17) 0.0135(18) 0.037(3) -0.0071(18) -0.0011(16) -0.0006(13)
O2 0.0175(15) 0.0279(17) 0.051(3) -0.0091(16) -0.0036(14) -0.0001(12)
O3 0.0359(18) 0.0178(15) 0.043(3) -0.0103(15) -0.0080(16) 0.0059(13)
C7 0.016(2) 0.027(2) 0.038(3) -0.010(2) -0.0124(19) 0.0045(16)
C1 0.0121(17) 0.0160(18) 0.023(3) -0.0060(17) -0.0020(15) 0.0034(14)
C17 0.0177(19) 0.0195(19) 0.024(3) -0.0077(18) -0.0064(16) -0.0025(15)
C14 0.019(2) 0.022(2) 0.031(3) -0.0049(19) -0.0044(18) 0.0016(16)
C25 0.0156(19) 0.023(2) 0.027(3) -0.0080(19) -0.0065(17) 0.0064(15)
F5 0.0436(19) 0.073(2) 0.042(2) -0.0290(19) -0.0052(15) -0.0186(17)
C22 0.020(2) 0.025(2) 0.021(3) -0.0088(19) 0.0040(17) -0.0055(16)
C3 0.0176(19) 0.0136(18) 0.031(3) -0.0022(18) -0.0008(17) -0.0012(14)
C9 0.018(2) 0.027(2) 0.032(3) -0.010(2) 0.0012(18) 0.0016(16)
C6 0.0132(18) 0.0159(19) 0.037(3) -0.0082(19) -0.0072(17) -0.0012(14)
F3 0.051(2) 0.078(3) 0.037(2) -0.0040(19) -0.0130(16) 0.0271(19)
C24 0.0150(19) 0.033(2) 0.033(3) -0.015(2) -0.0093(18) -0.0010(17)
F2 0.047(2) 0.071(2) 0.040(2) -0.0024(18) 0.0068(16) -0.0172(17)
C29 0.038(3) 0.034(3) 0.031(4) -0.014(2) -0.004(2) 0.000(2)
C18 0.023(2) 0.027(2) 0.035(3) -0.016(2) 0.0012(19) 0.0026(17)
C8 0.0143(19) 0.029(2) 0.047(4) -0.014(2) -0.011(2) 0.0107(16)
C21 0.019(2) 0.034(2) 0.033(3) -0.016(2) 0.0003(18) -0.0100(18)
C27 0.022(2) 0.018(2) 0.056(4) -0.009(2) -0.013(2) -0.0011(16)
F6 0.048(2) 0.083(3) 0.050(3) -0.038(2) 0.0028(17) 0.0104(18)
C10 0.0153(18) 0.0170(19) 0.029(3) -0.0048(18) -0.0018(16) -0.0020(15)
C23 0.021(2) 0.028(2) 0.038(3) -0.010(2) -0.0101(19) 0.0105(17)
F1 0.064(2) 0.064(2) 0.038(2) -0.0264(18) -0.0081(17) -0.0108(18)
C15 0.029(2) 0.030(2) 0.040(4) 0.000(2) -0.008(2) -0.0042(19)
F4 0.116(4) 0.039(2) 0.045(3) -0.0034(18) -0.033(2) 0.001(2)
C11 0.023(2) 0.024(2) 0.028(3) -0.001(2) 0.0030(18) 0.0048(17)
C28 0.033(3) 0.039(3) 0.035(4) -0.006(2) -0.004(2) -0.002(2)
C13 0.033(3) 0.043(3) 0.034(4) -0.011(3) -0.008(2) 0.008(2)
C16 0.035(3) 0.031(2) 0.036(4) -0.012(2) -0.011(2) -0.002(2)
C20 0.017(2) 0.049(3) 0.043(4) -0.024(3) -0.002(2) 0.004(2)
C19 0.022(2) 0.030(2) 0.046(4) -0.015(2) -0.002(2) 0.0105(18)
C26 0.021(2) 0.018(2) 0.058(4) -0.003(2) 0.008(2) -0.0082(17)
C12 0.035(3) 0.046(3) 0.037(4) 0.007(3) 0.011(2) 0.007(2)

loop_
_atom_type_symbol
_atom_type_description
_atom_type_scat_dispersion_real
_atom_type_scat_dispersion_imag
_atom_type_scat_source
C C 0.0033 0.0016 'International Tables Vol C Tables 4.2.6.8 and 6.1.1.4'
H H 0.0000 0.0000 'International Tables Vol C Tables 4.2.6.8 and 6.1.1.4'
N N 0.0061 0.0033 'International Tables Vol C Tables 4.2.6.8 and 6.1.1.4'
O O 0.0106 0.0060 'International Tables Vol C Tables 4.2.6.8 and 6.1.1.4'
F F 0.0171 0.0103 'International Tables Vol C Tables 4.2.6.8 and 6.1.1.4'
S S 0.1246 0.1234 'International Tables Vol C Tables 4.2.6.8 and 6.1.1.4'
Au Au -2.0133 8.8022 'International Tables Vol C Tables 4.2.6.8 and 6.1.1.4'

loop_
_geom_angle_atom_site_label_1
_geom_angle_atom_site_label_2
_geom_angle_atom_site_label_3
_geom_angle
C1 Au1 N2 178.64(16)
O4 S2 O3 121.2(2)
O4 S2 N2 107.35(18)
O3 S2 N2 112.9(2)
O4 S2 C29 104.8(2)
O3 S2 C29 104.3(2)
N2 S2 C29 104.8(2)
O2 S1 O1 121.5(2)
O2 S1 N2 107.64(19)
O1 S1 N2 112.7(2)
O2 S1 C28 103.8(2)
O1 S1 C28 105.8(2)
N2 S1 C28 103.5(2)
C1 C2 C25 113.7(3)
C1 C2 C17 110.4(3)
C25 C2 C17 107.8(3)
C1 C2 C3 100.9(3)
C25 C2 C3 110.4(4)
C17 C2 C3 113.7(3)
C1 N1 C5 123.0(3)
C1 N1 C4 115.3(3)
C5 N1 C4 121.7(3)
C27 C4 N1 109.8(4)
C27 C4 C26 107.9(4)
N1 C4 C26 112.5(4)
C27 C4 C3 113.8(4)
N1 C4 C3 99.6(3)
C26 C4 C3 113.1(4)
S2 N2 S1 121.9(2)
S2 N2 Au1 118.41(19)
S1 N2 Au1 119.48(19)
C10 C5 C6 122.4(4)
C10 C5 N1 118.2(4)
C6 C5 N1 119.4(4)
C8 C7 C6 121.2(4)
C8 C7 H7A 119.4
C6 C7 H7A 119.4
N1 C1 C2 110.0(3)
N1 C1 Au1 120.1(3)
C2 C1 Au1 129.9(3)
C22 C17 C18 107.7(3)
C22 C17 C2 111.9(3)
C18 C17 C2 109.4(4)
C22 C17 H17A 109.3
C18 C17 H17A 109.3
C2 C17 H17A 109.3
C6 C14 C16 112.9(4)
C6 C14 C15 110.2(4)
C16 C14 C15 109.5(4)
C6 C14 H14A 108.0
C16 C14 H14A 108.0
C15 C14 H14A 108.0
C24 C25 C23 107.4(4)
C24 C25 C2 112.6(4)
C23 C25 C2 107.4(3)
C24 C25 H25A 109.8
C23 C25 H25A 109.8
C2 C25 H25A 109.8
C21 C22 C17 109.1(4)
C21 C22 H22A 109.9
C17 C22 H22A 109.9
C21 C22 H22B 109.9
C17 C22 H22B 109.9
H22A C22 H22B 108.3
C4 C3 C2 107.5(3)
C4 C3 H3B 110.2
C2 C3 H3B 110.2
C4 C3 H3C 110.2
C2 C3 H3C 110.2
H3B C3 H3C 108.5
C8 C9 C10 121.1(4)
C8 C9 H9A 119.5
C10 C9 H9A 119.5
C7 C6 C5 117.4(4)
C7 C6 C14 117.9(4)
C5 C6 C14 124.5(4)
C21 C24 C25 110.8(4)
C21 C24 H24A 109.5
C25 C24 H24A 109.5
C21 C24 H24B 109.5
C25 C24 H24B 109.5
H24A C24 H24B 108.1
F4 C29 F5 108.2(5)
F4 C29 F6 109.2(5)
F5 C29 F6 107.5(4)
F4 C29 S2 111.8(4)
F5 C29 S2 112.8(4)
F6 C29 S2 107.2(4)
C19 C18 C17 109.2(4)
C19 C18 H18A 109.8
C17 C18 H18A 109.8
C19 C18 H18B 109.8
C17 C18 H18B 109.8
H18A C18 H18B 108.3
C7 C8 C9 120.3(4)
C7 C8 H8A 119.8
C9 C8 H8A 119.8
C20 C21 C24 108.8(4)
C20 C21 C22 110.1(4)
C24 C21 C22 110.0(4)
C20 C21 H21A 109.3
C24 C21 H21A 109.3
C22 C21 H21A 109.3
C4 C27 H27A 109.5
C4 C27 H27B 109.5
H27A C27 H27B 109.5
C4 C27 H27C 109.5
H27A C27 H27C 109.5
H27B C27 H27C 109.5
C5 C10 C9 117.4(4)
C5 C10 C11 123.7(4)
C9 C10 C11 118.8(4)
C19 C23 C25 109.8(4)
C19 C23 H23A 109.7
C25 C23 H23A 109.7
C19 C23 H23B 109.7
C25 C23 H23B 109.7
H23A C23 H23B 108.2
C14 C15 H15A 109.5
C14 C15 H15B 109.5
H15A C15 H15B 109.5
C14 C15 H15C 109.5
H15A C15 H15C 109.5
H15B C15 H15C 109.5
C10 C11 C12 112.6(4)
C10 C11 C13 109.2(4)
C12 C11 C13 110.4(5)
C10 C11 H11A 108.2
C12 C11 H11A 108.2
C13 C11 H11A 108.2
F3 C28 F2 108.5(5)
F3 C28 F1 108.2(5)
F2 C28 F1 108.8(5)
F3 C28 S1 112.0(4)
F2 C28 S1 108.4(4)
F1 C28 S1 110.8(4)
C11 C13 H13A 109.5
C11 C13 H13B 109.5
H13A C13 H13B 109.5
C11 C13 H13C 109.5
H13A C13 H13C 109.5
H13B C13 H13C 109.5
C14 C16 H16A 109.5
C14 C16 H16B 109.5
H16A C16 H16B 109.5
C14 C16 H16C 109.5
H16A C16 H16C 109.5
H16B C16 H16C 109.5
C21 C20 C19 109.0(4)
C21 C20 H20A 109.9
C19 C20 H20A 109.9
C21 C20 H20B 109.9
C19 C20 H20B 109.9
H20A C20 H20B 108.3
C18 C19 C20 109.2(4)
C18 C19 C23 109.8(4)
C20 C19 C23 110.4(4)
C18 C19 H19A 109.1
C20 C19 H19A 109.1
C23 C19 H19A 109.1
C4 C26 H26A 109.5
C4 C26 H26B 109.5
H26A C26 H26B 109.5
C4 C26 H26C 109.5
H26A C26 H26C 109.5
H26B C26 H26C 109.5
C11 C12 H12A 109.5
C11 C12 H12B 109.5
H12A C12 H12B 109.5
C11 C12 H12C 109.5
H12A C12 H12C 109.5
H12B C12 H12C 109.5

loop_
_geom_bond_atom_site_label_1
_geom_bond_atom_site_label_2
_geom_bond_distance
Au1 C1 1.977(4)
Au1 N2 2.098(3)
S2 O4 1.426(3)
S2 O3 1.433(3)
S2 N2 1.628(4)
S2 C29 1.834(6)
S1 O2 1.414(3)
S1 O1 1.412(3)
S1 N2 1.627(4)
S1 C28 1.843(6)
C2 C1 1.528(5)
C2 C25 1.552(6)
C2 C17 1.551(6)
C2 C3 1.567(5)
N1 C1 1.315(5)
N1 C5 1.459(5)
N1 C4 1.522(5)
C4 C27 1.530(7)
C4 C26 1.517(6)
C4 C3 1.520(6)
C5 C10 1.406(7)
C5 C6 1.400(6)
C7 C8 1.377(7)
C7 C6 1.391(6)
C7 H7A 0.9300
C17 C22 1.543(5)
C17 C18 1.538(6)
C17 H17A 0.9800
C14 C6 1.513(7)
C14 C16 1.528(7)
C14 C15 1.541(6)
C14 H14A 0.9800
C25 C24 1.534(6)
C25 C23 1.545(6)
C25 H25A 0.9800
F5 C29 1.309(6)
C22 C21 1.541(7)
C22 H22A 0.9700
C22 H22B 0.9700
C3 H3B 0.9700
C3 H3C 0.9700
C9 C8 1.385(7)
C9 C10 1.386(6)
C9 H9A 0.9300
F3 C28 1.311(6)
C24 C21 1.513(7)
C24 H24A 0.9700
C24 H24B 0.9700
F2 C28 1.324(6)
C29 F4 1.314(6)
C29 F6 1.323(6)
C18 C19 1.541(7)
C18 H18A 0.9700
C18 H18B 0.9700
C8 H8A 0.9300
C21 C20 1.523(7)
C21 H21A 0.9800
C27 H27A 0.9600
C27 H27B 0.9600
C27 H27C 0.9600
C10 C11 1.517(7)
C23 C19 1.523(8)
C23 H23A 0.9700
C23 H23B 0.9700
F1 C28 1.316(6)
C15 H15A 0.9600
C15 H15B 0.9600
C15 H15C 0.9600
C11 C12 1.524(7)
C11 C13 1.523(7)
C11 H11A 0.9800
C13 H13A 0.9600
C13 H13B 0.9600
C13 H13C 0.9600
C16 H16A 0.9600
C16 H16B 0.9600
C16 H16C 0.9600
C20 C19 1.517(7)
C20 H20A 0.9700
C20 H20B 0.9700
C19 H19A 0.9800
C26 H26A 0.9600
C26 H26B 0.9600
C26 H26C 0.9600
C12 H12A 0.9600
C12 H12B 0.9600
C12 H12C 0.9600

loop_
_geom_torsion_atom_site_label_1
_geom_torsion_atom_site_label_2
_geom_torsion_atom_site_label_3
_geom_torsion_atom_site_label_4
_geom_torsion
C1 N1 C4 C27 -103.9(4)
C5 N1 C4 C27 73.8(5)
C1 N1 C4 C26 135.9(4)
C5 N1 C4 C26 -46.4(6)
C1 N1 C4 C3 15.8(5)
C5 N1 C4 C3 -166.5(4)
O4 S2 N2 S1 163.9(3)
O3 S2 N2 S1 27.8(4)
C29 S2 N2 S1 -85.1(3)
O4 S2 N2 Au1 -10.4(3)
O3 S2 N2 Au1 -146.5(2)
C29 S2 N2 Au1 100.6(3)
O2 S1 N2 S2 160.8(3)
O1 S1 N2 S2 24.1(4)
C28 S1 N2 S2 -89.6(3)
O2 S1 N2 Au1 -24.9(3)
O1 S1 N2 Au1 -161.6(2)
C28 S1 N2 Au1 84.6(3)
C1 Au1 N2 S2 74(7)
C1 Au1 N2 S1 -100(6)
C1 N1 C5 C10 -93.8(5)
C4 N1 C5 C10 88.6(5)
C1 N1 C5 C6 85.8(5)
C4 N1 C5 C6 -91.7(5)
C5 N1 C1 C2 -177.7(4)
C4 N1 C1 C2 0.0(5)
C5 N1 C1 Au1 1.7(6)
C4 N1 C1 Au1 179.3(3)
C25 C2 C1 N1 -133.6(4)
C17 C2 C1 N1 105.2(4)
C3 C2 C1 N1 -15.3(5)
C25 C2 C1 Au1 47.1(6)
C17 C2 C1 Au1 -74.1(5)
C3 C2 C1 Au1 165.3(4)
N2 Au1 C1 N1 -56(7)
N2 Au1 C1 C2 123(6)
C1 C2 C17 C22 68.3(4)
C25 C2 C17 C22 -56.5(4)
C3 C2 C17 C22 -179.2(3)
C1 C2 C17 C18 -172.5(3)
C25 C2 C17 C18 62.8(4)
C3 C2 C17 C18 -60.0(4)
C1 C2 C25 C24 -67.8(5)
C17 C2 C25 C24 54.9(4)
C3 C2 C25 C24 179.6(3)
C1 C2 C25 C23 174.2(4)
C17 C2 C25 C23 -63.1(4)
C3 C2 C25 C23 61.7(5)
C18 C17 C22 C21 -60.5(5)
C2 C17 C22 C21 59.8(4)
C27 C4 C3 C2 92.2(4)
N1 C4 C3 C2 -24.5(5)
C26 C4 C3 C2 -144.2(4)
C1 C2 C3 C4 25.1(5)
C25 C2 C3 C4 145.7(4)
C17 C2 C3 C4 -93.1(4)
C8 C7 C6 C5 0.5(6)
C8 C7 C6 C14 -175.0(4)
C10 C5 C6 C7 -4.0(6)
N1 C5 C6 C7 176.3(3)
C10 C5 C6 C14 171.1(4)
N1 C5 C6 C14 -8.6(6)
C16 C14 C6 C7 -58.3(5)
C15 C14 C6 C7 64.5(5)
C16 C14 C6 C5 126.5(4)
C15 C14 C6 C5 -110.6(4)
C23 C25 C24 C21 60.5(5)
C2 C25 C24 C21 -57.4(5)
O4 S2 C29 F4 57.4(4)
O3 S2 C29 F4 -174.3(4)
N2 S2 C29 F4 -55.4(4)
O4 S2 C29 F5 179.6(3)
O3 S2 C29 F5 -52.1(4)
N2 S2 C29 F5 66.7(4)
O4 S2 C29 F6 -62.2(4)
O3 S2 C29 F6 66.0(4)
N2 S2 C29 F6 -175.1(3)
C22 C17 C18 C19 61.7(5)
C2 C17 C18 C19 -60.1(5)
C6 C7 C8 C9 3.0(7)
C10 C9 C8 C7 -2.9(7)
C25 C24 C21 C20 -62.2(5)
C25 C24 C21 C22 58.5(5)
C17 C22 C21 C20 60.4(5)
C17 C22 C21 C24 -59.5(5)
C6 C5 C10 C9 4.0(6)
N1 C5 C10 C9 -176.3(3)
C6 C5 C10 C11 -172.4(4)
N1 C5 C10 C11 7.2(6)
C8 C9 C10 C5 -0.5(6)
C8 C9 C10 C11 176.2(4)
C24 C25 C23 C19 -58.5(5)
C2 C25 C23 C19 62.8(5)
C5 C10 C11 C12 -133.2(5)
C9 C10 C11 C12 50.4(6)
C5 C10 C11 C13 103.8(5)
C9 C10 C11 C13 -72.7(5)
O2 S1 C28 F3 169.6(4)
O1 S1 C28 F3 -61.4(4)
N2 S1 C28 F3 57.3(4)
O2 S1 C28 F2 -70.6(4)
O1 S1 C28 F2 58.3(4)
N2 S1 C28 F2 177.0(3)
O2 S1 C28 F1 48.7(4)
O1 S1 C28 F1 177.7(4)
N2 S1 C28 F1 -63.7(4)
C24 C21 C20 C19 60.5(5)
C22 C21 C20 C19 -60.1(6)
C17 C18 C19 C20 -62.5(5)
C17 C18 C19 C23 58.7(5)
C21 C20 C19 C18 60.8(5)
C21 C20 C19 C23 -60.0(5)
C25 C23 C19 C18 -60.7(5)
C25 C23 C19 C20 59.8(5)

loop_
_platon_squeeze_void_nr
_platon_squeeze_void_average_x
_platon_squeeze_void_average_y
_platon_squeeze_void_average_z
_platon_squeeze_void_volume
_platon_squeeze_void_count_electrons
_platon_squeeze_void_content
1 0.000 0.500 0.000 250 42 ' '
